data_7133049
loop_
_publ_author_name
'Liang, Pei'
'Wei, Junhui'
'Wei, Yongliang'
'Wang, Xue'
'Liu, Fei'
'Wang, Tongdao'

_publ_section_title
;
 Hetero Diels-Alder reactions of isolable <i>N</i>-borylenamines.
;
_journal_issue 46
_journal_name_full 'Chemical communications (Cambridge, England)'
_journal_page_first 5964
_journal_page_last 5967
_journal_paper_doi 10.1039/d4cc01645a
_journal_volume 60
_journal_year 2024
_chemical_formula_moiety 'C35 H12 B F15 N4 O2'
_chemical_formula_sum 'C35 H12 B F15 N4 O2'
_chemical_formula_weight 816.30
_space_group_crystal_system monoclinic
_space_group_IT_number 14
_space_group_name_Hall '-P 2ybc'
_space_group_name_H-M_alt 'P 1 21/c 1'
_atom_sites_solution_hydrogens geom
_atom_sites_solution_primary iterative
_audit_creation_date 2024-03-14
_audit_creation_method
;
Olex2 1.3
(compiled 2020.11.12 svn.r5f609507 for OlexSys, GUI svn.r6408)
;
_audit_update_record
;
2024-04-08 deposited with the CCDC.	2024-05-13 downloaded from the CCDC.
;
_cell_angle_alpha 90
_cell_angle_beta 95.2169(16)
_cell_angle_gamma 90
_cell_formula_units_Z 4
_cell_length_a 12.0468(2)
_cell_length_b 16.3233(3)
_cell_length_c 15.7150(3)
_cell_measurement_reflns_used 9476
_cell_measurement_temperature 300.15
_cell_measurement_theta_max 68.0530
_cell_measurement_theta_min 2.7040
_cell_volume 3077.45(10)
_computing_molecular_graphics 'Olex2 1.3 (Dolomanov et al., 2009)'
_computing_publication_material 'Olex2 1.3 (Dolomanov et al., 2009)'
_computing_structure_refinement 'SHELXL 2014/7 (Sheldrick, 2015)'
_computing_structure_solution 'olex2.solve 1.3 (Bourhis et al., 2015)'
_diffrn_ambient_temperature 300.15
_diffrn_detector 'CCD area detector'
_diffrn_detector_area_resol_mean 5.6
_diffrn_detector_type 'Bruker SMART CCD 6000 area detector'
_diffrn_measured_fraction_theta_full 0.993
_diffrn_measured_fraction_theta_max 0.985
_diffrn_measurement_device 'three-circle diffractometer'
_diffrn_measurement_device_type 'Bruker SMART CCD 6000'
_diffrn_measurement_method '\w scans'
_diffrn_radiation_monochromator graphite
_diffrn_radiation_probe x-ray
_diffrn_radiation_type CuK\a
_diffrn_radiation_wavelength 1.54184
_diffrn_reflns_av_R_equivalents 0.0360
_diffrn_reflns_av_unetI/netI 0.0326
_diffrn_reflns_Laue_measured_fraction_full 0.993
_diffrn_reflns_Laue_measured_fraction_max 0.985
_diffrn_reflns_limit_h_max 14
_diffrn_reflns_limit_h_min -13
_diffrn_reflns_limit_k_max 19
_diffrn_reflns_limit_k_min -18
_diffrn_reflns_limit_l_max 18
_diffrn_reflns_limit_l_min -18
_diffrn_reflns_number 16044
_diffrn_reflns_point_group_measured_fraction_full 0.993
_diffrn_reflns_point_group_measured_fraction_max 0.985
_diffrn_reflns_theta_full 67.684
_diffrn_reflns_theta_max 68.259
_diffrn_reflns_theta_min 3.684
_diffrn_source 'sealed X-ray tube'
_diffrn_source_target Mo
_exptl_absorpt_coefficient_mu 1.555
_exptl_crystal_colour 'clear light red'
_exptl_crystal_colour_lustre clear
_exptl_crystal_colour_modifier light
_exptl_crystal_colour_primary red
_exptl_crystal_density_diffrn 1.762
_exptl_crystal_description block
_exptl_crystal_F_000 1624
_exptl_crystal_size_max 0.22
_exptl_crystal_size_mid 0.13
_exptl_crystal_size_min 0.09
_refine_diff_density_max 0.339
_refine_diff_density_min -0.364
_refine_diff_density_rms 0.051
_refine_ls_extinction_coef 0.00149(19)
_refine_ls_extinction_expression Fc^*^=kFc[1+0.001xFc^2^\l^3^/sin(2\q)]^-1/4^
_refine_ls_extinction_method 'SHELXL-2014/7 (Sheldrick 2014'
_refine_ls_goodness_of_fit_ref 1.055
_refine_ls_hydrogen_treatment constr
_refine_ls_matrix_type full
_refine_ls_number_parameters 515
_refine_ls_number_reflns 5559
_refine_ls_number_restraints 0
_refine_ls_restrained_S_all 1.055
_refine_ls_R_factor_all 0.0592
_refine_ls_R_factor_gt 0.0502
_refine_ls_shift/su_max 0.001
_refine_ls_shift/su_mean 0.000
_refine_ls_structure_factor_coef Fsqd
_refine_ls_weighting_details 'w=1/[\s^2^(Fo^2^)+(0.0849P)^2^+0.8043P] where P=(Fo^2^+2Fc^2^)/3'
_refine_ls_weighting_scheme calc
_refine_ls_wR_factor_gt 0.1418
_refine_ls_wR_factor_ref 0.1490
_reflns_Friedel_coverage 0.000
_reflns_number_gt 4527
_reflns_number_total 5559
_reflns_threshold_expression 'I > 2\s(I)'
_cod_data_source_file d4cc01645a2.cif
_cod_data_source_block ov_lp-864zhongse_auto
_cod_depositor_comments 'Adding full bibliography for 7133047--7133054.cif.'
_cod_original_cell_volume 3077.45(9)
_cod_database_code 7133049
_shelx_shelxl_version_number 2014/7
_shelx_space_group_comment
;
The symmetry employed for this shelxl refinement is uniquely defined
by the following loop, which should always be used as a source of
symmetry information in preference to the above space-group names.
They are only intended as comments.
;
_shelx_estimated_absorpt_t_max 0.873
_shelx_estimated_absorpt_t_min 0.726
_olex2_refinement_description
;
1. Fixed Uiso
 At 1.2 times of:
  All C(H) groups, All C(H,H) groups
2.a Ternary CH refined with riding coordinates:
 C9(H9)
2.b Secondary CH2 refined with riding coordinates:
 C1(H1A,H1B)
2.c Aromatic/amide H refined with riding coordinates:
 C13(H13), C17(H17), C3(H3), C6(H6), C15(H15), C16(H16), C4(H4), C14(H14),
 C5(H5)
;
_olex2_submission_special_instructions 'No special instructions were received'

loop_
_space_group_symop_operation_xyz
'x, y, z'
'-x, y+1/2, -z+1/2'
'-x, -y, -z'
'x, -y-1/2, z-1/2'

loop_
_atom_site_label
_atom_site_type_symbol
_atom_site_fract_x
_atom_site_fract_y
_atom_site_fract_z
_atom_site_U_iso_or_equiv
_atom_site_adp_type
_atom_site_occupancy
_atom_site_site_symmetry_order
_atom_site_calc_flag
_atom_site_refinement_flags_posn
_atom_site_refinement_flags_adp
_atom_site_refinement_flags_occupancy
_atom_site_disorder_assembly
_atom_site_disorder_group
F11 F 0.49937(12) 0.52439(10) 0.75790(10) 0.0672(4) Uani 1 1 d . . . . .
F5 F 0.00310(13) 0.48648(8) 0.81868(9) 0.0619(4) Uani 1 1 d . . . . .
O2 O 0.15635(14) 0.70546(9) 0.70893(12) 0.0615(5) Uani 1 1 d . . . . .
F15 F 0.16297(12) 0.61090(10) 0.86561(9) 0.0670(4) Uani 1 1 d . . . . .
F7 F 0.35322(15) 0.45528(14) 0.41679(11) 0.0872(6) Uani 1 1 d . . . . .
F10 F 0.38979(14) 0.67697(9) 0.67361(12) 0.0751(5) Uani 1 1 d . . . . .
F1 F -0.12201(13) 0.33074(10) 0.57663(10) 0.0728(5) Uani 1 1 d . . . . .
F12 F 0.60794(13) 0.56011(12) 0.90761(12) 0.0820(5) Uani 1 1 d . . . . .
F6 F 0.27505(12) 0.41776(9) 0.56324(9) 0.0629(4) Uani 1 1 d . . . . .
O1 O -0.08963(13) 0.53874(9) 0.54902(11) 0.0536(4) Uani 1 1 d . . . . .
F3 F -0.34900(14) 0.36258(11) 0.80000(14) 0.0877(5) Uani 1 1 d . . . . .
F2 F -0.30707(13) 0.29268(10) 0.64906(12) 0.0804(5) Uani 1 1 d . . . . .
F14 F 0.27717(15) 0.65553(11) 1.00844(10) 0.0801(5) Uani 1 1 d . . . . .
F13 F 0.50019(15) 0.62378(11) 1.03594(10) 0.0827(5) Uani 1 1 d . . . . .
F4 F -0.19128(15) 0.46072(11) 0.88423(12) 0.0824(5) Uani 1 1 d . . . . .
C30 C 0.32437(18) 0.56582(13) 0.80215(14) 0.0464(5) Uani 1 1 d . . . . .
N2 N 0.06909(14) 0.51702(10) 0.63809(11) 0.0424(4) Uani 1 1 d . . . . .
N3 N 0.13849(14) 0.56527(10) 0.69666(11) 0.0424(4) Uani 1 1 d . . . . .
C33 C 0.4437(2) 0.60648(16) 0.95977(16) 0.0610(7) Uani 1 1 d . . . . .
C32 C 0.4983(2) 0.57478(16) 0.89576(17) 0.0582(6) Uani 1 1 d . . . . .
N1 N 0.24153(15) 0.43679(11) 0.72584(12) 0.0444(4) Uani 1 1 d . . . . .
F9 F 0.47862(17) 0.70837(11) 0.52857(15) 0.0997(6) Uani 1 1 d . . . . .
F8 F 0.46258(16) 0.59773(14) 0.39825(12) 0.0977(7) Uani 1 1 d . . . . .
C25 C 0.3182(2) 0.49336(16) 0.55744(16) 0.0536(6) Uani 1 1 d . . . . .
N4 N 0.01788(15) 0.64400(10) 0.61687(11) 0.0434(4) Uani 1 1 d . . . . .
C31 C 0.4394(2) 0.55585(14) 0.81820(16) 0.0525(6) Uani 1 1 d . . . . .
C22 C -0.1744(2) 0.42760(15) 0.80851(18) 0.0580(6) Uani 1 1 d . . . . .
C1 C 0.3325(2) 0.38130(14) 0.75906(17) 0.0545(6) Uani 1 1 d . . . . .
H1A H 0.3541 0.3919 0.8190 0.065 Uiso 1 1 calc R U . . .
H1B H 0.3973 0.3875 0.7272 0.065 Uiso 1 1 calc R U . . .
C8 C 0.15362(17) 0.39418(12) 0.70037(13) 0.0422(5) Uani 1 1 d . . . . .
C35 C 0.2741(2) 0.59836(14) 0.87019(15) 0.0503(5) Uani 1 1 d . . . . .
C23 C -0.07538(19) 0.44090(12) 0.77407(16) 0.0494(5) Uani 1 1 d . . . . .
C34 C 0.3314(2) 0.62091(15) 0.94700(15) 0.0563(6) Uani 1 1 d . . . . .
C9 C 0.05209(18) 0.43038(12) 0.65380(14) 0.0425(5) Uani 1 1 d . . . . .
H9 H 0.0441 0.4040 0.5975 0.051 Uiso 1 1 calc R U . . .
C26 C 0.3602(2) 0.51060(19) 0.48048(18) 0.0646(7) Uani 1 1 d . . . . .
C28 C 0.4233(2) 0.63809(18) 0.5358(2) 0.0681(8) Uani 1 1 d . . . . .
C29 C 0.3769(2) 0.62033(15) 0.61178(17) 0.0576(6) Uani 1 1 d . . . . .
C13 C 0.0210(2) 0.78279(14) 0.56105(17) 0.0581(6) Uani 1 1 d . . . . .
H13 H 0.0984 0.7824 0.5692 0.070 Uiso 1 1 calc R U . . .
C12 C -0.03921(19) 0.71522(12) 0.58166(14) 0.0446(5) Uani 1 1 d . . . . .
C27 C 0.4147(2) 0.5820(2) 0.47067(19) 0.0700(8) Uani 1 1 d . . . . .
C17 C -0.1539(2) 0.71484(15) 0.56837(16) 0.0544(6) Uani 1 1 d . . . . .
H17 H -0.1942 0.6687 0.5816 0.065 Uiso 1 1 calc R U . . .
C3 C 0.3286(2) 0.22108(16) 0.76145(18) 0.0652(7) Uani 1 1 d . . . . .
H3 H 0.4023 0.2147 0.7839 0.078 Uiso 1 1 calc R U . . .
C21 C -0.2538(2) 0.37835(16) 0.7659(2) 0.0621(7) Uani 1 1 d . . . . .
C20 C -0.2336(2) 0.34463(14) 0.68892(19) 0.0595(7) Uani 1 1 d . . . . .
C24 C 0.32300(18) 0.54764(14) 0.62629(15) 0.0487(5) Uani 1 1 d . . . . .
C2 C 0.2830(2) 0.29820(14) 0.74665(16) 0.0528(6) Uani 1 1 d . . . . .
C10 C -0.01075(18) 0.56397(12) 0.59503(14) 0.0426(5) Uani 1 1 d . . . . .
C7 C 0.17251(19) 0.30690(13) 0.71307(14) 0.0470(5) Uani 1 1 d . . . . .
C19 C -0.1366(2) 0.36304(14) 0.65324(16) 0.0537(6) Uani 1 1 d . . . . .
C18 C -0.05424(18) 0.41102(12) 0.69520(14) 0.0449(5) Uani 1 1 d . . . . .
C11 C 0.11046(18) 0.64513(12) 0.67837(14) 0.0449(5) Uani 1 1 d . . . . .
C6 C 0.1049(2) 0.23940(14) 0.69356(16) 0.0565(6) Uani 1 1 d . . . . .
H6 H 0.0311 0.2455 0.6712 0.068 Uiso 1 1 calc R U . . .
C15 C -0.1502(3) 0.85224(16) 0.51591(19) 0.0731(8) Uani 1 1 d . . . . .
H15 H -0.1877 0.8989 0.4949 0.088 Uiso 1 1 calc R U . . .
C16 C -0.2085(2) 0.78393(17) 0.53516(18) 0.0670(7) Uani 1 1 d . . . . .
H16 H -0.2858 0.7839 0.5258 0.080 Uiso 1 1 calc R U . . .
C4 C 0.2616(3) 0.15429(16) 0.74196(19) 0.0698(8) Uani 1 1 d . . . . .
H4 H 0.2908 0.1020 0.7514 0.084 Uiso 1 1 calc R U . . .
B1 B 0.2589(2) 0.53246(15) 0.71275(16) 0.0440(6) Uani 1 1 d . . . . .
C14 C -0.0352(3) 0.85152(16) 0.52789(19) 0.0717(8) Uani 1 1 d . . . . .
H14 H 0.0048 0.8974 0.5136 0.086 Uiso 1 1 calc R U . . .
C5 C 0.1514(3) 0.16275(15) 0.70861(18) 0.0656(7) Uani 1 1 d . . . . .
H5 H 0.1083 0.1162 0.6962 0.079 Uiso 1 1 calc R U . . .

loop_
_atom_site_aniso_label
_atom_site_aniso_U_11
_atom_site_aniso_U_22
_atom_site_aniso_U_33
_atom_site_aniso_U_23
_atom_site_aniso_U_13
_atom_site_aniso_U_12
F11 0.0472(8) 0.0812(10) 0.0703(10) -0.0126(8) -0.0107(7) 0.0078(7)
F5 0.0739(10) 0.0541(8) 0.0562(9) -0.0109(6) -0.0019(7) -0.0132(7)
O2 0.0632(10) 0.0387(8) 0.0763(12) -0.0091(7) -0.0280(9) -0.0010(7)
F15 0.0506(8) 0.0900(11) 0.0583(9) -0.0140(8) -0.0058(6) 0.0027(7)
F7 0.0821(11) 0.1249(15) 0.0534(10) -0.0193(9) -0.0004(8) 0.0153(10)
F10 0.0810(11) 0.0529(8) 0.0901(12) -0.0021(8) 0.0015(9) -0.0129(7)
F1 0.0744(10) 0.0710(10) 0.0690(10) -0.0203(8) -0.0161(8) -0.0115(8)
F12 0.0528(9) 0.0962(12) 0.0899(12) -0.0054(9) -0.0332(8) 0.0043(8)
F6 0.0649(9) 0.0643(9) 0.0573(9) -0.0140(7) -0.0071(7) -0.0037(7)
O1 0.0518(9) 0.0473(8) 0.0562(10) -0.0035(7) -0.0241(7) 0.0020(7)
F3 0.0612(10) 0.0890(12) 0.1139(15) 0.0230(11) 0.0138(9) -0.0055(9)
F2 0.0622(9) 0.0622(9) 0.1098(13) 0.0097(9) -0.0301(9) -0.0171(7)
F14 0.0888(12) 0.0994(12) 0.0501(9) -0.0153(8) -0.0041(8) -0.0018(10)
F13 0.0929(12) 0.0864(11) 0.0600(10) -0.0072(8) -0.0402(8) -0.0071(9)
F4 0.0957(13) 0.0756(10) 0.0796(12) -0.0050(9) 0.0287(10) -0.0013(9)
C30 0.0465(12) 0.0440(11) 0.0456(13) -0.0008(9) -0.0125(10) -0.0008(9)
N2 0.0459(10) 0.0332(8) 0.0444(10) -0.0010(7) -0.0160(8) -0.0015(7)
N3 0.0422(9) 0.0376(9) 0.0440(10) -0.0052(7) -0.0153(7) -0.0001(7)
C33 0.0741(17) 0.0540(13) 0.0490(15) 0.0010(11) -0.0269(13) -0.0081(12)
C32 0.0496(13) 0.0564(14) 0.0635(17) 0.0019(12) -0.0233(12) -0.0025(11)
N1 0.0454(10) 0.0409(9) 0.0441(10) 0.0004(7) -0.0110(8) 0.0052(7)
F9 0.0965(13) 0.0763(11) 0.1285(17) 0.0360(11) 0.0223(12) -0.0058(10)
F8 0.0863(12) 0.1318(17) 0.0784(12) 0.0431(12) 0.0253(10) 0.0359(12)
C25 0.0455(12) 0.0658(15) 0.0468(13) -0.0020(11) -0.0102(10) 0.0077(11)
N4 0.0446(10) 0.0369(9) 0.0454(10) -0.0001(7) -0.0133(8) 0.0022(7)
C31 0.0501(13) 0.0499(12) 0.0544(14) -0.0023(10) -0.0117(11) -0.0003(10)
C22 0.0640(16) 0.0447(12) 0.0657(17) 0.0057(11) 0.0069(12) 0.0074(11)
C1 0.0488(13) 0.0492(12) 0.0616(15) 0.0040(10) -0.0156(11) 0.0105(10)
C8 0.0448(11) 0.0395(10) 0.0405(11) -0.0010(8) -0.0064(9) 0.0032(9)
C35 0.0490(12) 0.0510(12) 0.0481(13) 0.0001(10) -0.0104(10) -0.0036(10)
C23 0.0530(13) 0.0349(10) 0.0579(14) 0.0024(9) -0.0071(11) 0.0020(9)
C34 0.0682(16) 0.0555(13) 0.0429(13) -0.0019(10) -0.0080(11) -0.0036(12)
C9 0.0480(12) 0.0331(10) 0.0433(12) -0.0029(8) -0.0126(9) 0.0022(8)
C26 0.0544(15) 0.0822(19) 0.0551(16) 0.0012(13) -0.0076(12) 0.0135(14)
C28 0.0550(15) 0.0665(17) 0.082(2) 0.0257(15) -0.0005(14) 0.0032(12)
C29 0.0528(14) 0.0530(13) 0.0649(16) 0.0035(12) -0.0069(12) 0.0028(11)
C13 0.0618(15) 0.0459(12) 0.0640(16) 0.0032(11) -0.0085(12) -0.0015(11)
C12 0.0518(12) 0.0388(10) 0.0409(12) -0.0001(8) -0.0079(9) 0.0059(9)
C27 0.0587(16) 0.093(2) 0.0576(17) 0.0190(15) 0.0023(12) 0.0236(15)
C17 0.0520(13) 0.0526(13) 0.0562(14) 0.0035(10) -0.0083(11) 0.0082(10)
C3 0.0661(16) 0.0555(15) 0.0713(18) 0.0064(12) -0.0089(13) 0.0207(12)
C21 0.0499(14) 0.0513(14) 0.084(2) 0.0216(13) 0.0025(13) 0.0034(11)
C20 0.0480(13) 0.0424(12) 0.0833(19) 0.0108(12) -0.0198(13) -0.0025(10)
C24 0.0430(12) 0.0514(12) 0.0489(13) 0.0019(10) -0.0116(10) 0.0055(9)
C2 0.0545(13) 0.0484(12) 0.0534(14) 0.0025(10) -0.0065(11) 0.0098(10)
C10 0.0443(11) 0.0399(10) 0.0411(11) -0.0010(8) -0.0104(9) 0.0010(9)
C7 0.0532(13) 0.0407(11) 0.0453(12) 0.0020(9) -0.0049(10) 0.0094(9)
C19 0.0551(14) 0.0422(11) 0.0605(15) -0.0010(10) -0.0137(11) 0.0020(10)
C18 0.0472(12) 0.0339(10) 0.0509(13) 0.0009(9) -0.0113(9) 0.0028(9)
C11 0.0442(11) 0.0398(10) 0.0478(12) -0.0043(9) -0.0105(9) 0.0026(9)
C6 0.0655(15) 0.0411(11) 0.0605(15) -0.0016(10) -0.0076(12) 0.0043(11)
C15 0.089(2) 0.0512(14) 0.0736(19) 0.0076(13) -0.0216(15) 0.0223(14)
C16 0.0598(15) 0.0679(16) 0.0697(18) 0.0054(13) -0.0131(13) 0.0185(13)
C4 0.088(2) 0.0447(13) 0.0750(19) 0.0049(12) -0.0021(15) 0.0206(13)
B1 0.0421(13) 0.0397(12) 0.0471(14) -0.0019(10) -0.0121(10) 0.0027(10)
C14 0.097(2) 0.0448(13) 0.0695(18) 0.0100(12) -0.0107(15) -0.0042(13)
C5 0.086(2) 0.0397(12) 0.0691(17) -0.0005(11) -0.0032(14) 0.0049(12)

loop_
_atom_type_symbol
_atom_type_description
_atom_type_scat_dispersion_real
_atom_type_scat_dispersion_imag
_atom_type_scat_source
C C 0.0181 0.0091 'International Tables Vol C Tables 4.2.6.8 and 6.1.1.4'
H H 0.0000 0.0000 'International Tables Vol C Tables 4.2.6.8 and 6.1.1.4'
B B 0.0090 0.0039 'International Tables Vol C Tables 4.2.6.8 and 6.1.1.4'
F F 0.0727 0.0534 'International Tables Vol C Tables 4.2.6.8 and 6.1.1.4'
N N 0.0311 0.0180 'International Tables Vol C Tables 4.2.6.8 and 6.1.1.4'
O O 0.0492 0.0322 'International Tables Vol C Tables 4.2.6.8 and 6.1.1.4'

loop_
_geom_angle_atom_site_label_1
_geom_angle_atom_site_label_2
_geom_angle_atom_site_label_3
_geom_angle
_geom_angle_site_symmetry_1
_geom_angle_site_symmetry_3
_geom_angle_publ_flag
C31 C30 B1 120.5(2) . . ?
C35 C30 C31 113.8(2) . . ?
C35 C30 B1 125.4(2) . . ?
N3 N2 C9 120.80(15) . . ?
C10 N2 N3 110.91(16) . . ?
C10 N2 C9 121.89(16) . . ?
N2 N3 B1 113.67(16) . . ?
C11 N3 N2 105.76(15) . . ?
C11 N3 B1 125.00(18) . . ?
F13 C33 C32 119.8(2) . . ?
F13 C33 C34 120.3(3) . . ?
C32 C33 C34 119.8(2) . . ?
F12 C32 C33 120.4(2) . . ?
F12 C32 C31 120.1(3) . . ?
C33 C32 C31 119.5(2) . . ?
C1 N1 B1 122.97(17) . . ?
C8 N1 C1 109.74(17) . . ?
C8 N1 B1 126.78(17) . . ?
F6 C25 C26 114.9(2) . . ?
F6 C25 C24 121.2(2) . . ?
C26 C25 C24 123.8(3) . . ?
C10 N4 C12 124.61(17) . . ?
C10 N4 C11 110.24(16) . . ?
C11 N4 C12 125.15(17) . . ?
F11 C31 C30 120.4(2) . . ?
F11 C31 C32 116.1(2) . . ?
C32 C31 C30 123.5(2) . . ?
F4 C22 C23 119.6(2) . . ?
F4 C22 C21 120.9(2) . . ?
C23 C22 C21 119.5(3) . . ?
N1 C1 H1A 111.0 . . ?
N1 C1 H1B 111.0 . . ?
N1 C1 C2 103.71(18) . . ?
H1A C1 H1B 109.0 . . ?
C2 C1 H1A 111.0 . . ?
C2 C1 H1B 111.0 . . ?
N1 C8 C9 123.29(18) . . ?
N1 C8 C7 111.67(18) . . ?
C7 C8 C9 124.59(18) . . ?
F15 C35 C30 121.29(19) . . ?
F15 C35 C34 114.8(2) . . ?
C30 C35 C34 123.9(2) . . ?
F5 C23 C22 118.4(2) . . ?
F5 C23 C18 119.0(2) . . ?
C22 C23 C18 122.5(2) . . ?
F14 C34 C33 120.5(2) . . ?
F14 C34 C35 120.2(2) . . ?
C33 C34 C35 119.3(2) . . ?
N2 C9 C8 110.33(17) . . ?
N2 C9 H9 106.1 . . ?
N2 C9 C18 114.32(17) . . ?
C8 C9 H9 106.1 . . ?
C8 C9 C18 113.15(18) . . ?
C18 C9 H9 106.1 . . ?
F7 C26 C25 120.8(3) . . ?
F7 C26 C27 119.4(3) . . ?
C27 C26 C25 119.7(3) . . ?
F9 C28 C29 119.5(3) . . ?
F9 C28 C27 120.9(3) . . ?
C27 C28 C29 119.5(3) . . ?
F10 C29 C28 116.7(2) . . ?
F10 C29 C24 119.9(2) . . ?
C24 C29 C28 123.4(3) . . ?
C12 C13 H13 120.4 . . ?
C12 C13 C14 119.2(3) . . ?
C14 C13 H13 120.4 . . ?
C13 C12 N4 119.7(2) . . ?
C13 C12 C17 120.7(2) . . ?
C17 C12 N4 119.6(2) . . ?
F8 C27 C26 120.6(3) . . ?
F8 C27 C28 119.7(3) . . ?
C26 C27 C28 119.6(3) . . ?
C12 C17 H17 120.4 . . ?
C12 C17 C16 119.2(2) . . ?
C16 C17 H17 120.4 . . ?
C2 C3 H3 121.1 . . ?
C4 C3 H3 121.1 . . ?
C4 C3 C2 117.9(2) . . ?
F3 C21 C22 120.2(3) . . ?
F3 C21 C20 120.3(3) . . ?
C20 C21 C22 119.5(2) . . ?
F2 C20 C21 120.3(2) . . ?
F2 C20 C19 119.8(3) . . ?
C21 C20 C19 119.9(2) . . ?
C25 C24 B1 123.8(2) . . ?
C29 C24 C25 113.8(2) . . ?
C29 C24 B1 122.0(2) . . ?
C3 C2 C1 131.2(2) . . ?
C3 C2 C7 120.5(2) . . ?
C7 C2 C1 108.31(19) . . ?
O1 C10 N2 125.82(19) . . ?
O1 C10 N4 129.16(19) . . ?
N2 C10 N4 105.01(16) . . ?
C2 C7 C8 106.5(2) . . ?
C6 C7 C8 131.8(2) . . ?
C6 C7 C2 121.6(2) . . ?
F1 C19 C20 117.8(2) . . ?
F1 C19 C18 120.2(2) . . ?
C20 C19 C18 121.9(2) . . ?
C23 C18 C9 122.89(19) . . ?
C23 C18 C19 116.5(2) . . ?
C19 C18 C9 120.6(2) . . ?
O2 C11 N3 126.67(19) . . ?
O2 C11 N4 126.10(19) . . ?
N3 C11 N4 107.23(16) . . ?
C7 C6 H6 121.3 . . ?
C5 C6 C7 117.4(2) . . ?
C5 C6 H6 121.3 . . ?
C16 C15 H15 120.3 . . ?
C16 C15 C14 119.5(2) . . ?
C14 C15 H15 120.3 . . ?
C17 C16 H16 119.6 . . ?
C15 C16 C17 120.9(3) . . ?
C15 C16 H16 119.6 . . ?
C3 C4 H4 119.1 . . ?
C3 C4 C5 121.8(2) . . ?
C5 C4 H4 119.1 . . ?
C30 B1 C24 115.69(19) . . ?
N3 B1 C30 113.33(19) . . ?
N3 B1 N1 103.20(17) . . ?
N3 B1 C24 108.50(17) . . ?
N1 B1 C30 105.89(17) . . ?
N1 B1 C24 109.42(18) . . ?
C13 C14 H14 119.7 . . ?
C15 C14 C13 120.5(3) . . ?
C15 C14 H14 119.7 . . ?
C6 C5 C4 120.9(3) . . ?
C6 C5 H5 119.6 . . ?
C4 C5 H5 119.6 . . ?

loop_
_geom_bond_atom_site_label_1
_geom_bond_atom_site_label_2
_geom_bond_distance
_geom_bond_site_symmetry_2
_geom_bond_publ_flag
F11 C31 1.344(3) . ?
F5 C23 1.349(3) . ?
O2 C11 1.207(3) . ?
F15 C35 1.350(3) . ?
F7 C26 1.345(3) . ?
F10 C29 1.340(3) . ?
F1 C19 1.340(3) . ?
F12 C32 1.338(3) . ?
F6 C25 1.345(3) . ?
O1 C10 1.213(2) . ?
F3 C21 1.334(3) . ?
F2 C20 1.339(3) . ?
F14 C34 1.339(3) . ?
F13 C33 1.352(3) . ?
F4 C22 1.339(3) . ?
C30 C31 1.396(3) . ?
C30 C35 1.382(3) . ?
C30 B1 1.640(3) . ?
N2 N3 1.424(2) . ?
N2 C9 1.453(3) . ?
N2 C10 1.361(3) . ?
N3 C11 1.371(3) . ?
N3 B1 1.546(3) . ?
C33 C32 1.354(4) . ?
C33 C34 1.370(4) . ?
C32 C31 1.388(3) . ?
N1 C1 1.480(3) . ?
N1 C8 1.299(3) . ?
N1 B1 1.591(3) . ?
F9 C28 1.337(3) . ?
F8 C27 1.346(3) . ?
C25 C26 1.382(4) . ?
C25 C24 1.396(3) . ?
N4 C12 1.436(3) . ?
N4 C10 1.386(3) . ?
N4 C11 1.408(3) . ?
C22 C23 1.372(4) . ?
C22 C21 1.376(4) . ?
C1 H1A 0.9700 . ?
C1 H1B 0.9700 . ?
C1 C2 1.487(3) . ?
C8 C9 1.489(3) . ?
C8 C7 1.454(3) . ?
C35 C34 1.385(3) . ?
C23 C18 1.377(3) . ?
C9 H9 0.9800 . ?
C9 C18 1.522(3) . ?
C26 C27 1.354(4) . ?
C28 C29 1.394(4) . ?
C28 C27 1.370(4) . ?
C29 C24 1.382(3) . ?
C13 H13 0.9300 . ?
C13 C12 1.375(3) . ?
C13 C14 1.387(4) . ?
C12 C17 1.379(3) . ?
C17 H17 0.9300 . ?
C17 C16 1.383(3) . ?
C3 H3 0.9300 . ?
C3 C2 1.385(3) . ?
C3 C4 1.375(4) . ?
C21 C20 1.371(4) . ?
C20 C19 1.375(4) . ?
C24 B1 1.641(4) . ?
C2 C7 1.394(3) . ?
C7 C6 1.388(3) . ?
C19 C18 1.384(3) . ?
C6 H6 0.9300 . ?
C6 C5 1.382(3) . ?
C15 H15 0.9300 . ?
C15 C16 1.366(4) . ?
C15 C14 1.381(4) . ?
C16 H16 0.9300 . ?
C4 H4 0.9300 . ?
C4 C5 1.389(4) . ?
C14 H14 0.9300 . ?
C5 H5 0.9300 . ?

loop_
_geom_torsion_atom_site_label_1
_geom_torsion_atom_site_label_2
_geom_torsion_atom_site_label_3
_geom_torsion_atom_site_label_4
_geom_torsion
_geom_torsion_site_symmetry_1
_geom_torsion_site_symmetry_2
_geom_torsion_site_symmetry_3
_geom_torsion_site_symmetry_4
_geom_torsion_publ_flag
F5 C23 C18 C9 -2.9(3) . . . . ?
F5 C23 C18 C19 178.50(19) . . . . ?
F15 C35 C34 F14 -2.7(3) . . . . ?
F15 C35 C34 C33 176.4(2) . . . . ?
F7 C26 C27 F8 -0.6(4) . . . . ?
F7 C26 C27 C28 -179.2(2) . . . . ?
F10 C29 C24 C25 -178.3(2) . . . . ?
F10 C29 C24 B1 8.2(3) . . . . ?
F1 C19 C18 C23 -179.17(19) . . . . ?
F1 C19 C18 C9 2.2(3) . . . . ?
F12 C32 C31 F11 -1.2(4) . . . . ?
F12 C32 C31 C30 177.0(2) . . . . ?
F6 C25 C26 F7 2.2(3) . . . . ?
F6 C25 C26 C27 -173.9(2) . . . . ?
F6 C25 C24 C29 175.6(2) . . . . ?
F6 C25 C24 B1 -11.1(3) . . . . ?
F3 C21 C20 F2 -3.0(3) . . . . ?
F3 C21 C20 C19 178.2(2) . . . . ?
F2 C20 C19 F1 3.3(3) . . . . ?
F2 C20 C19 C18 -174.7(2) . . . . ?
F13 C33 C32 F12 0.3(4) . . . . ?
F13 C33 C32 C31 178.9(2) . . . . ?
F13 C33 C34 F14 2.9(4) . . . . ?
F13 C33 C34 C35 -176.3(2) . . . . ?
F4 C22 C23 F5 0.9(3) . . . . ?
F4 C22 C23 C18 -177.7(2) . . . . ?
F4 C22 C21 F3 -0.3(4) . . . . ?
F4 C22 C21 C20 -179.3(2) . . . . ?
C30 C35 C34 F14 176.9(2) . . . . ?
C30 C35 C34 C33 -3.9(4) . . . . ?
N2 N3 C11 O2 -173.5(2) . . . . ?
N2 N3 C11 N4 6.4(2) . . . . ?
N2 N3 B1 C30 -159.31(17) . . . . ?
N2 N3 B1 N1 -45.3(2) . . . . ?
N2 N3 B1 C24 70.7(2) . . . . ?
N2 C9 C18 C23 -60.7(3) . . . . ?
N2 C9 C18 C19 117.8(2) . . . . ?
N3 N2 C9 C8 -31.9(3) . . . . ?
N3 N2 C9 C18 97.0(2) . . . . ?
N3 N2 C10 O1 -170.4(2) . . . . ?
N3 N2 C10 N4 8.6(2) . . . . ?
C33 C32 C31 F11 -179.8(2) . . . . ?
C33 C32 C31 C30 -1.6(4) . . . . ?
C32 C33 C34 F14 -177.1(2) . . . . ?
C32 C33 C34 C35 3.7(4) . . . . ?
N1 C1 C2 C3 176.5(3) . . . . ?
N1 C1 C2 C7 -2.5(3) . . . . ?
N1 C8 C9 N2 2.9(3) . . . . ?
N1 C8 C9 C18 -126.6(2) . . . . ?
N1 C8 C7 C2 -2.0(3) . . . . ?
N1 C8 C7 C6 -177.9(3) . . . . ?
F9 C28 C29 F10 1.0(4) . . . . ?
F9 C28 C29 C24 -176.9(2) . . . . ?
F9 C28 C27 F8 0.0(4) . . . . ?
F9 C28 C27 C26 178.6(2) . . . . ?
C25 C26 C27 F8 175.6(2) . . . . ?
C25 C26 C27 C28 -2.9(4) . . . . ?
C25 C24 B1 C30 145.4(2) . . . . ?
C25 C24 B1 N3 -86.0(2) . . . . ?
C25 C24 B1 N1 26.0(3) . . . . ?
N4 C12 C17 C16 179.4(2) . . . . ?
C31 C30 C35 F15 -179.1(2) . . . . ?
C31 C30 C35 C34 1.3(3) . . . . ?
C31 C30 B1 N3 -167.1(2) . . . . ?
C31 C30 B1 N1 80.5(3) . . . . ?
C31 C30 B1 C24 -40.9(3) . . . . ?
C22 C23 C18 C9 175.6(2) . . . . ?
C22 C23 C18 C19 -2.9(3) . . . . ?
C22 C21 C20 F2 176.0(2) . . . . ?
C22 C21 C20 C19 -2.8(4) . . . . ?
C1 N1 C8 C9 -172.3(2) . . . . ?
C1 N1 C8 C7 0.4(3) . . . . ?
C1 N1 B1 C30 -48.9(3) . . . . ?
C1 N1 B1 N3 -168.19(19) . . . . ?
C1 N1 B1 C24 76.5(2) . . . . ?
C1 C2 C7 C8 2.7(3) . . . . ?
C1 C2 C7 C6 179.2(2) . . . . ?
C8 N1 C1 C2 1.3(3) . . . . ?
C8 N1 B1 C30 140.3(2) . . . . ?
C8 N1 B1 N3 20.9(3) . . . . ?
C8 N1 B1 C24 -94.4(2) . . . . ?
C8 C9 C18 C23 66.8(2) . . . . ?
C8 C9 C18 C19 -114.7(2) . . . . ?
C8 C7 C6 C5 175.4(3) . . . . ?
C35 C30 C31 F11 179.6(2) . . . . ?
C35 C30 C31 C32 1.5(4) . . . . ?
C35 C30 B1 N3 19.0(3) . . . . ?
C35 C30 B1 N1 -93.4(2) . . . . ?
C35 C30 B1 C24 145.3(2) . . . . ?
C23 C22 C21 F3 177.7(2) . . . . ?
C23 C22 C21 C20 -1.3(4) . . . . ?
C34 C33 C32 F12 -179.7(2) . . . . ?
C34 C33 C32 C31 -1.2(4) . . . . ?
C9 N2 N3 C11 -162.0(2) . . . . ?
C9 N2 N3 B1 57.2(3) . . . . ?
C9 N2 C10 O1 -18.4(4) . . . . ?
C9 N2 C10 N4 160.67(19) . . . . ?
C9 C8 C7 C2 170.5(2) . . . . ?
C9 C8 C7 C6 -5.4(4) . . . . ?
C26 C25 C24 C29 -1.8(3) . . . . ?
C26 C25 C24 B1 171.5(2) . . . . ?
C28 C29 C24 C25 -0.5(3) . . . . ?
C28 C29 C24 B1 -173.9(2) . . . . ?
C29 C28 C27 F8 -177.8(2) . . . . ?
C29 C28 C27 C26 0.8(4) . . . . ?
C29 C24 B1 C30 -41.8(3) . . . . ?
C29 C24 B1 N3 86.9(2) . . . . ?
C29 C24 B1 N1 -161.2(2) . . . . ?
C13 C12 C17 C16 -1.0(4) . . . . ?
C12 N4 C10 O1 -5.4(4) . . . . ?
C12 N4 C10 N2 175.6(2) . . . . ?
C12 N4 C11 O2 -1.6(4) . . . . ?
C12 N4 C11 N3 178.5(2) . . . . ?
C12 C13 C14 C15 0.2(4) . . . . ?
C12 C17 C16 C15 -0.3(4) . . . . ?
C27 C28 C29 F10 178.8(2) . . . . ?
C27 C28 C29 C24 0.9(4) . . . . ?
C3 C2 C7 C8 -176.4(2) . . . . ?
C3 C2 C7 C6 0.1(4) . . . . ?
C3 C4 C5 C6 0.1(5) . . . . ?
C21 C22 C23 F5 -177.2(2) . . . . ?
C21 C22 C23 C18 4.2(3) . . . . ?
C21 C20 C19 F1 -177.9(2) . . . . ?
C21 C20 C19 C18 4.1(4) . . . . ?
C20 C19 C18 C23 -1.3(3) . . . . ?
C20 C19 C18 C9 -179.9(2) . . . . ?
C24 C25 C26 F7 179.7(2) . . . . ?
C24 C25 C26 C27 3.6(4) . . . . ?
C2 C3 C4 C5 -0.1(4) . . . . ?
C2 C7 C6 C5 -0.1(4) . . . . ?
C10 N2 N3 C11 -9.6(2) . . . . ?
C10 N2 N3 B1 -150.4(2) . . . . ?
C10 N2 C9 C8 178.76(19) . . . . ?
C10 N2 C9 C18 -52.4(3) . . . . ?
C10 N4 C12 C13 -139.2(2) . . . . ?
C10 N4 C12 C17 40.4(3) . . . . ?
C10 N4 C11 O2 178.5(2) . . . . ?
C10 N4 C11 N3 -1.4(3) . . . . ?
C7 C8 C9 N2 -168.7(2) . . . . ?
C7 C8 C9 C18 61.8(3) . . . . ?
C7 C6 C5 C4 0.0(4) . . . . ?
C11 N3 B1 C30 68.7(3) . . . . ?
C11 N3 B1 N1 -177.25(19) . . . . ?
C11 N3 B1 C24 -61.2(3) . . . . ?
C11 N4 C12 C13 41.0(3) . . . . ?
C11 N4 C12 C17 -139.5(2) . . . . ?
C11 N4 C10 O1 174.5(2) . . . . ?
C11 N4 C10 N2 -4.5(3) . . . . ?
C16 C15 C14 C13 -1.5(5) . . . . ?
C4 C3 C2 C1 -178.8(3) . . . . ?
C4 C3 C2 C7 0.0(4) . . . . ?
B1 C30 C31 F11 5.1(3) . . . . ?
B1 C30 C31 C32 -173.1(2) . . . . ?
B1 C30 C35 F15 -4.9(3) . . . . ?
B1 C30 C35 C34 175.5(2) . . . . ?
B1 N3 C11 O2 -38.5(4) . . . . ?
B1 N3 C11 N4 141.4(2) . . . . ?
B1 N1 C1 C2 -171.0(2) . . . . ?
B1 N1 C8 C9 -0.4(4) . . . . ?
B1 N1 C8 C7 172.2(2) . . . . ?
C14 C13 C12 N4 -179.4(2) . . . . ?
C14 C13 C12 C17 1.1(4) . . . . ?
C14 C15 C16 C17 1.6(5) . . . . ?
